data_9009630
loop_
_publ_author_name
'Hazen, R. M.'
'Finger, L. W.'
'Mariathasan, J. W. E.'

_publ_section_title
;
 High-pressure crystal chemistry of scheelite-type tungstates and molybdates
 Note: P = 3.12 GPa
;
_journal_name_full 'Journal of Physics and Chemistry of Solids'
_journal_page_first 253
_journal_page_last 263
_journal_paper_doi 10.1016/0022-3697(85)90039-3
_journal_volume 46
_journal_year 1985
_chemical_formula_sum 'Ca O4 W'
_chemical_name_mineral Scheelite
_space_group_IT_number 88
_symmetry_space_group_name_Hall '-I 4ad'
_symmetry_space_group_name_H-M 'I 41/a :2'
_cell_angle_alpha 90
_cell_angle_beta 90
_cell_angle_gamma 90
_cell_length_a 5.174
_cell_length_b 5.174
_cell_length_c 11.197
_cell_formula_units_Z 4
_cell_volume 299.747
_database_code_amcsd 0013205
_diffrn_ambient_pressure 3.12e+06
_exptl_crystal_density_diffrn 6.380
_cod_original_sg_symbol_H-M 'I 41/a'
_cod_original_formula_sum 'Ca W O4'
_cod_database_code 9009630

loop_
_space_group_symop_operation_xyz
x,y,z
1/2+x,1/2+y,1/2+z
3/4+y,1/4-x,1/4-z
1/4+y,3/4-x,3/4-z
3/4-y,1/4+x,1/4+z
1/4-y,3/4+x,3/4+z
1/2+x,y,1/2-z
+x,1/2+y,-z
1/2-x,-y,1/2+z
-x,1/2-y,+z
3/4-y,3/4+x,3/4-z
1/4-y,1/4+x,1/4-z
3/4+y,3/4-x,3/4+z
1/4+y,1/4-x,1/4+z
-x,-y,-z
1/2-x,1/2-y,1/2-z

loop_
_atom_site_label
_atom_site_fract_x
_atom_site_fract_y
_atom_site_fract_z
_atom_site_U_iso_or_equiv
Ca 0.00000 0.25000 0.62500 0.01355
W 0.00000 0.25000 0.12500 0.00950
O 0.15180 0.00470 0.21830 0.01254

loop_
_cod_related_entry_id
_cod_related_entry_database
_cod_related_entry_code
1 AMCSD 0013205
